data_7208219
loop_
_publ_author_name
'Yan, Xuhuan'
'Yan, Zhenzhong'
'Zhang, Ye'
'Liu, Weisheng'
'Tang, Yu'
'Tan, Minyu'

_publ_section_title
;
 Anions make the difference: conversion from zero- to one-dimensional
 structures and luminescent properties of lanthanide-based complexes
;
_journal_issue 15
_journal_name_full CrystEngComm
_journal_page_first 4989
_journal_paper_doi 10.1039/c2ce25210d
_journal_volume 14
_journal_year 2012
_chemical_formula_sum 'C84 H92 Dy2 N14 O28'
_chemical_formula_weight 2070.72
_chemical_name_systematic
;
?
;
_space_group_IT_number 14
_symmetry_cell_setting monoclinic
_symmetry_space_group_name_Hall '-P 2ybc'
_symmetry_space_group_name_H-M 'P 1 21/c 1'
_atom_sites_solution_hydrogens geom
_atom_sites_solution_primary direct
_atom_sites_solution_secondary difmap
_audit_creation_method SHELXL-97
_cell_angle_alpha 90.00
_cell_angle_beta 102.0430(10)
_cell_angle_gamma 90.00
_cell_formula_units_Z 2
_cell_length_a 16.5259(5)
_cell_length_b 14.0911(4)
_cell_length_c 19.6787(6)
_cell_measurement_reflns_used 8596
_cell_measurement_temperature 294(2)
_cell_measurement_theta_max 26.93
_cell_measurement_theta_min 2.23
_cell_volume 4481.7(2)
_computing_cell_refinement 'Bruker SMART'
_computing_data_collection 'Bruker SMART'
_computing_data_reduction 'Bruker SAINT'
_computing_molecular_graphics 'Bruker SHELXTL'
_computing_publication_material 'Bruker SHELXTL'
_computing_structure_refinement 'SHELXL-97 (Sheldrick, 1997)'
_computing_structure_solution 'SHELXS-97 (Sheldrick, 1990)'
_diffrn_ambient_temperature 294(2)
_diffrn_measured_fraction_theta_full 0.982
_diffrn_measured_fraction_theta_max 0.982
_diffrn_measurement_device_type 'CCD area detector'
_diffrn_measurement_method 'phi and omega scans'
_diffrn_radiation_monochromator graphite
_diffrn_radiation_source 'fine-focus sealed tube'
_diffrn_radiation_type MoK\a
_diffrn_radiation_wavelength 0.71073
_diffrn_reflns_av_R_equivalents 0.0311
_diffrn_reflns_av_sigmaI/netI 0.0430
_diffrn_reflns_limit_h_max 21
_diffrn_reflns_limit_h_min -20
_diffrn_reflns_limit_k_max 18
_diffrn_reflns_limit_k_min -16
_diffrn_reflns_limit_l_max 22
_diffrn_reflns_limit_l_min -25
_diffrn_reflns_number 23720
_diffrn_reflns_theta_full 27.50
_diffrn_reflns_theta_max 27.50
_diffrn_reflns_theta_min 1.79
_exptl_absorpt_coefficient_mu 1.741
_exptl_absorpt_correction_T_max 0.8053
_exptl_absorpt_correction_T_min 0.5080
_exptl_absorpt_correction_type multi-scan
_exptl_absorpt_process_details sadabs
_exptl_crystal_colour colorless
_exptl_crystal_density_diffrn 1.534
_exptl_crystal_density_method 'not measured'
_exptl_crystal_description block
_exptl_crystal_F_000 2100
_exptl_crystal_size_max 0.45
_exptl_crystal_size_mid 0.39
_exptl_crystal_size_min 0.13
_refine_diff_density_max 0.734
_refine_diff_density_min -0.778
_refine_diff_density_rms 0.090
_refine_ls_extinction_method none
_refine_ls_goodness_of_fit_ref 1.000
_refine_ls_hydrogen_treatment mixed
_refine_ls_matrix_type full
_refine_ls_number_parameters 583
_refine_ls_number_reflns 10111
_refine_ls_number_restraints 0
_refine_ls_restrained_S_all 1.000
_refine_ls_R_factor_all 0.0465
_refine_ls_R_factor_gt 0.0319
_refine_ls_shift/su_max 0.019
_refine_ls_shift/su_mean 0.000
_refine_ls_structure_factor_coef Fsqd
_refine_ls_weighting_details 'calc w=1/[\s^2^(Fo^2^)+(0.0263P)^2^+2.9463P] where P=(Fo^2^+2Fc^2^)/3'
_refine_ls_weighting_scheme calc
_refine_ls_wR_factor_gt 0.0666
_refine_ls_wR_factor_ref 0.0739
_reflns_number_gt 7958
_reflns_number_total 10111
_reflns_threshold_expression >2sigma(I)
_cod_data_source_file c2ce25210d.txt
_cod_data_source_block 666995
_cod_depositor_comments
;
The following automatic conversions were performed:

'_symmetry_cell_setting' value 'Monoclinic' changed to 'monoclinic'
according to /home/saulius/struct/CIF-dictionaries/cif_core.dic
dictionary named 'cif_core.dic' version 2.4.1 from
2010-06-29.

'_exptl_absorpt_correction_type' value 'Multi-scan'
changed to 'multi-scan' according to
/home/saulius/struct/CIF-dictionaries/cif_core.dic dictionary named
'cif_core.dic' version 2.4.1 from 2010-06-29.

Automatic conversion script
Id: cif_fix_values 1891 2012-01-12 08:04:46Z andrius 
;
_cod_original_sg_symbol_H-M P2(1)/c
_cod_database_code 7208219

loop_
_symmetry_equiv_pos_as_xyz
'x, y, z'
'-x, y+1/2, -z+1/2'
'-x, -y, -z'
'x, -y-1/2, z-1/2'

loop_
_atom_site_label
_atom_site_type_symbol
_atom_site_fract_x
_atom_site_fract_y
_atom_site_fract_z
_atom_site_U_iso_or_equiv
_atom_site_adp_type
_atom_site_occupancy
_atom_site_symmetry_multiplicity
_atom_site_calc_flag
_atom_site_refinement_flags
C1 C 0.0803(2) 0.7828(3) 0.2130(2) 0.0554(9) Uani 1 1 d .
H1 H 0.0945 0.7957 0.1707 0.066 Uiso 1 1 calc R
C2 C -0.0258(2) 0.7741(3) 0.2800(2) 0.0737(12) Uani 1 1 d .
H2A H 0.0181 0.7453 0.3133 0.110 Uiso 1 1 calc R
H2B H -0.0724 0.7320 0.2705 0.110 Uiso 1 1 calc R
H2C H -0.0417 0.8326 0.2985 0.110 Uiso 1 1 calc R
C3 C 0.46893(17) 0.6546(2) 0.36863(15) 0.0380(7) Uani 1 1 d .
C4 C 0.4791(2) 0.6451(2) 0.44519(16) 0.0469(8) Uani 1 1 d .
C5 C 0.53058(19) 0.6472(3) 0.26522(17) 0.0560(10) Uani 1 1 d .
H5A H 0.4777 0.6722 0.2410 0.067 Uiso 1 1 calc R
H5B H 0.5364 0.5836 0.2481 0.067 Uiso 1 1 calc R
C6 C 0.4176(4) 0.6682(4) 0.5451(2) 0.0878(16) Uani 1 1 d .
H6 H 0.3735 0.6888 0.5638 0.105 Uiso 1 1 calc R
C7 C 0.4136(2) 0.6745(3) 0.47446(18) 0.0604(10) Uani 1 1 d .
H7 H 0.3661 0.6988 0.4459 0.072 Uiso 1 1 calc R
C8 C 0.5507(3) 0.6076(3) 0.4893(2) 0.0668(12) Uani 1 1 d .
C9 C 0.6943(3) 0.5576(5) 0.4975(4) 0.158(4) Uani 1 1 d .
H9A H 0.6904 0.5400 0.5444 0.190 Uiso 1 1 calc R
H9B H 0.7149 0.5027 0.4767 0.190 Uiso 1 1 calc R
C10 C 0.7489(2) 0.6255(4) 0.5016(3) 0.0975(19) Uani 1 1 d .
H10A H 0.8011 0.5951 0.4997 0.117 Uiso 1 1 calc R
H10B H 0.7553 0.6525 0.5477 0.117 Uiso 1 1 calc R
C11 C 0.7900(3) 0.6953(4) 0.4015(2) 0.0760(13) Uani 1 1 d .
H11A H 0.7829 0.7528 0.3738 0.091 Uiso 1 1 calc R
H11B H 0.7679 0.6433 0.3710 0.091 Uiso 1 1 calc R
C12 C 0.8812(3) 0.6788(4) 0.4267(2) 0.0755(13) Uani 1 1 d .
C13 C 0.7426(2) 0.7958(3) 0.4874(2) 0.0583(10) Uani 1 1 d .
H13A H 0.7589 0.8439 0.4576 0.070 Uiso 1 1 calc R
H13B H 0.7833 0.7950 0.5307 0.070 Uiso 1 1 calc R
C14 C 0.65822(19) 0.8199(3) 0.5015(2) 0.0532(9) Uani 1 1 d .
H14A H 0.6168 0.8195 0.4586 0.064 Uiso 1 1 calc R
H14B H 0.6425 0.7738 0.5330 0.064 Uiso 1 1 calc R
C15 C 0.60120(17) 0.9453(2) 0.56038(16) 0.0400(7) Uani 1 1 d .
C16 C 0.46642(19) 0.9296(3) 0.58605(17) 0.0500(9) Uani 1 1 d .
H16 H 0.4177 0.8954 0.5831 0.060 Uiso 1 1 calc R
C17 C 0.52811(18) 0.8942(3) 0.55589(17) 0.0458(8) Uani 1 1 d .
H17 H 0.5210 0.8365 0.5326 0.055 Uiso 1 1 calc R
C18 C 0.47617(19) 1.0149(3) 0.62052(18) 0.0510(9) Uani 1 1 d .
H18 H 0.4340 1.0383 0.6406 0.061 Uiso 1 1 calc R
C19 C 0.54844(18) 1.0659(3) 0.62536(16) 0.0431(7) Uani 1 1 d .
H19 H 0.5547 1.1234 0.6490 0.052 Uiso 1 1 calc R
C20 C 0.61220(16) 1.0323(2) 0.59531(15) 0.0360(7) Uani 1 1 d .
C21 C 0.68819(17) 1.0919(2) 0.60445(15) 0.0365(7) Uani 1 1 d .
C22 C 0.82319(18) 1.1196(3) 0.57289(19) 0.0490(8) Uani 1 1 d .
H22A H 0.8233 1.1789 0.5979 0.059 Uiso 1 1 calc R
H22B H 0.8335 1.1339 0.5272 0.059 Uiso 1 1 calc R
C23 C 0.9177(4) 0.5962(4) 0.4114(3) 0.116(2) Uani 1 1 d .
H23 H 0.8854 0.5497 0.3851 0.139 Uiso 1 1 calc R
C24 C 1.0172(3) 0.7292(5) 0.4887(4) 0.125(2) Uani 1 1 d .
H24 H 1.0502 0.7740 0.5163 0.150 Uiso 1 1 calc R
C25 C 0.9328(3) 0.7452(4) 0.4651(3) 0.0959(17) Uani 1 1 d .
H25 H 0.9104 0.8026 0.4757 0.115 Uiso 1 1 calc R
C26 C 1.0017(5) 0.5809(6) 0.4342(5) 0.149(3) Uani 1 1 d .
H26 H 1.0247 0.5237 0.4240 0.179 Uiso 1 1 calc R
C27 C 1.0507(4) 0.6473(7) 0.4708(5) 0.146(4) Uani 1 1 d .
H27 H 1.1074 0.6372 0.4839 0.175 Uiso 1 1 calc R
C28 C 0.6614(2) 0.6709(3) 0.22133(18) 0.0554(9) Uani 1 1 d .
H28 H 0.6617 0.6062 0.2120 0.067 Uiso 1 1 calc R
C29 C 0.59957(18) 0.7092(3) 0.25013(16) 0.0454(8) Uani 1 1 d .
C30 C 0.6013(2) 0.8048(3) 0.2634(2) 0.0630(10) Uani 1 1 d .
H30 H 0.5597 0.8316 0.2825 0.076 Uiso 1 1 calc R
C31 C 0.6632(3) 0.8621(3) 0.2492(2) 0.0733(12) Uani 1 1 d .
H31 H 0.6635 0.9266 0.2590 0.088 Uiso 1 1 calc R
C32 C 0.7239(2) 0.8236(4) 0.2206(2) 0.0729(12) Uani 1 1 d .
H32 H 0.7659 0.8619 0.2109 0.088 Uiso 1 1 calc R
C33 C 0.7233(2) 0.7288(4) 0.2062(2) 0.0688(12) Uani 1 1 d .
H33 H 0.7645 0.7029 0.1861 0.083 Uiso 1 1 calc R
C34 C 0.4872(5) 0.6314(4) 0.5876(2) 0.111(2) Uani 1 1 d .
H34 H 0.4897 0.6262 0.6351 0.133 Uiso 1 1 calc R
C35 C 0.5523(4) 0.6023(4) 0.5605(2) 0.098(2) Uani 1 1 d .
H35 H 0.5991 0.5783 0.5902 0.118 Uiso 1 1 calc R
C36 C 0.8897(3) 1.0233(3) 0.6769(2) 0.0701(11) Uani 1 1 d .
H36 H 0.8442 1.0361 0.6963 0.084 Uiso 1 1 calc R
C37 C 0.8913(2) 1.0563(3) 0.6115(2) 0.0522(9) Uani 1 1 d .
C38 C 0.9587(2) 1.0346(3) 0.5829(3) 0.0807(14) Uani 1 1 d .
H38 H 0.9603 1.0551 0.5382 0.097 Uiso 1 1 calc R
C39 C 0.9546(4) 0.9716(4) 0.7139(3) 0.1008(17) Uani 1 1 d .
H39 H 0.9525 0.9491 0.7580 0.121 Uiso 1 1 calc R
C40 C 1.0242(3) 0.9821(5) 0.6209(4) 0.112(2) Uani 1 1 d .
H40 H 1.0693 0.9671 0.6015 0.134 Uiso 1 1 calc R
C41 C 1.0224(4) 0.9529(4) 0.6862(4) 0.115(2) Uani 1 1 d .
H41 H 1.0672 0.9202 0.7122 0.138 Uiso 1 1 calc R
C42 C -0.0597(3) 0.8197(5) 0.1565(3) 0.1059(19) Uani 1 1 d .
H42A H -0.0330 0.8357 0.1191 0.159 Uiso 1 1 calc R
H42B H -0.0900 0.8736 0.1676 0.159 Uiso 1 1 calc R
H42C H -0.0970 0.7677 0.1427 0.159 Uiso 1 1 calc R
Dy1 Dy 0.275647(7) 0.726126(11) 0.269829(7) 0.03406(5) Uani 1 1 d .
H6' H 0.735(2) 1.034(3) 0.5386(18) 0.048(11) Uiso 1 1 d .
N1 N 0.3177(2) 0.8914(3) 0.19775(16) 0.0599(8) Uani 1 1 d .
N2 N 0.20842(15) 0.5769(2) 0.34157(16) 0.0473(7) Uani 1 1 d .
N3 N 0.26210(17) 0.6175(2) 0.14302(15) 0.0549(8) Uani 1 1 d .
N4 N 0.74028(17) 0.7040(2) 0.45404(15) 0.0500(7) Uani 1 1 d .
N5 N 0.53232(15) 0.6434(2) 0.33933(14) 0.0545(8) Uani 1 1 d .
H5 H 0.5795 0.6329 0.3664 0.065 Uiso 1 1 calc R
N6 N 0.74232(16) 1.0745(2) 0.56533(16) 0.0464(7) Uani 1 1 d .
N7 N 0.00209(16) 0.7926(2) 0.21697(16) 0.0549(8) Uani 1 1 d .
O1 O 0.36857(14) 0.8243(2) 0.21867(13) 0.0565(6) Uani 1 1 d .
O2 O 0.3384(2) 0.9642(2) 0.17370(18) 0.0932(10) Uani 1 1 d .
O3 O 0.24416(15) 0.8764(2) 0.20423(15) 0.0682(7) Uani 1 1 d .
O4 O 0.22278(14) 0.56749(18) 0.28135(13) 0.0551(6) Uani 1 1 d .
O5 O 0.23073(13) 0.65426(18) 0.37214(12) 0.0520(6) Uani 1 1 d .
O6 O 0.17535(17) 0.5146(2) 0.36882(15) 0.0758(8) Uani 1 1 d .
O7 O 0.32663(13) 0.6161(2) 0.19000(12) 0.0567(7) Uani 1 1 d .
O8 O 0.20750(14) 0.6775(2) 0.15119(12) 0.0610(7) Uani 1 1 d .
O9 O 0.25237(18) 0.5642(3) 0.09340(14) 0.0897(10) Uani 1 1 d .
O10 O 0.13558(12) 0.75775(17) 0.26159(13) 0.0503(6) Uani 1 1 d .
O11 O 0.39918(11) 0.67487(18) 0.33253(10) 0.0464(5) Uani 1 1 d .
O12 O 0.70000(12) 1.15710(17) 0.64798(12) 0.0485(6) Uani 1 1 d .
O13 O 0.61236(15) 0.5776(2) 0.45899(16) 0.0880(11) Uani 1 1 d .
O14 O 0.66474(13) 0.91241(17) 0.53206(13) 0.0526(6) Uani 1 1 d .

loop_
_atom_site_aniso_label
_atom_site_aniso_U_11
_atom_site_aniso_U_22
_atom_site_aniso_U_33
_atom_site_aniso_U_23
_atom_site_aniso_U_13
_atom_site_aniso_U_12
C1 0.0405(17) 0.060(3) 0.066(2) 0.0011(19) 0.0131(17) 0.0043(16)
C2 0.050(2) 0.093(4) 0.080(3) -0.012(3) 0.019(2) -0.005(2)
C3 0.0333(14) 0.0378(18) 0.0394(16) -0.0003(14) -0.0007(12) -0.0079(12)
C4 0.0508(18) 0.045(2) 0.0383(17) 0.0056(15) -0.0051(14) -0.0213(15)
C5 0.0388(17) 0.080(3) 0.049(2) -0.0115(19) 0.0088(15) -0.0022(17)
C6 0.136(4) 0.086(4) 0.045(2) -0.011(2) 0.027(3) -0.044(3)
C7 0.075(2) 0.063(3) 0.044(2) -0.0041(18) 0.0117(18) -0.025(2)
C8 0.067(2) 0.057(3) 0.060(2) 0.023(2) -0.023(2) -0.034(2)
C9 0.055(3) 0.154(6) 0.224(7) 0.134(6) -0.068(3) -0.038(3)
C10 0.046(2) 0.083(3) 0.149(5) 0.065(3) -0.015(3) -0.007(2)
C11 0.094(3) 0.084(3) 0.052(2) -0.006(2) 0.020(2) 0.031(3)
C12 0.089(3) 0.079(3) 0.069(3) 0.014(3) 0.043(2) 0.030(3)
C13 0.0508(19) 0.059(3) 0.068(2) -0.017(2) 0.0210(18) -0.0052(17)
C14 0.0440(17) 0.045(2) 0.070(2) -0.0183(19) 0.0104(16) -0.0046(16)
C15 0.0354(15) 0.044(2) 0.0406(17) -0.0042(14) 0.0077(13) -0.0033(13)
C16 0.0389(16) 0.062(2) 0.050(2) -0.0012(18) 0.0103(14) -0.0120(16)
C17 0.0427(16) 0.047(2) 0.0488(19) -0.0054(16) 0.0117(14) -0.0103(14)
C18 0.0388(16) 0.067(3) 0.051(2) -0.0083(18) 0.0182(15) -0.0059(16)
C19 0.0409(16) 0.048(2) 0.0404(17) -0.0072(15) 0.0090(13) -0.0026(14)
C20 0.0341(14) 0.0398(18) 0.0339(15) -0.0013(13) 0.0064(12) -0.0052(13)
C21 0.0337(14) 0.0363(18) 0.0384(16) -0.0021(14) 0.0050(12) -0.0011(12)
C22 0.0371(16) 0.050(2) 0.062(2) -0.0058(17) 0.0158(15) -0.0085(14)
C23 0.126(5) 0.101(5) 0.139(5) 0.013(4) 0.072(4) 0.052(4)
C24 0.072(3) 0.150(6) 0.168(7) 0.053(5) 0.059(4) 0.006(4)
C25 0.077(3) 0.107(5) 0.116(5) 0.018(4) 0.047(3) 0.019(3)
C26 0.130(6) 0.132(7) 0.214(9) 0.057(7) 0.105(7) 0.072(5)
C27 0.087(5) 0.161(8) 0.215(9) 0.099(7) 0.088(5) 0.052(5)
C28 0.0463(18) 0.068(3) 0.054(2) -0.0095(19) 0.0146(16) 0.0006(18)
C29 0.0367(15) 0.063(3) 0.0349(16) -0.0061(15) 0.0043(13) 0.0002(15)
C30 0.058(2) 0.068(3) 0.065(2) -0.008(2) 0.0173(19) 0.008(2)
C31 0.080(3) 0.062(3) 0.075(3) 0.005(2) 0.010(2) -0.006(2)
C32 0.064(2) 0.093(4) 0.062(3) 0.015(3) 0.015(2) -0.012(2)
C33 0.054(2) 0.099(4) 0.059(2) -0.004(2) 0.0249(18) 0.004(2)
C34 0.184(6) 0.100(4) 0.037(2) 0.008(3) -0.002(3) -0.079(5)
C35 0.130(4) 0.085(4) 0.054(3) 0.029(3) -0.041(3) -0.058(3)
C36 0.068(3) 0.054(3) 0.085(3) -0.001(2) 0.009(2) 0.006(2)
C37 0.0426(17) 0.044(2) 0.069(2) -0.0126(18) 0.0106(16) -0.0018(15)
C38 0.058(2) 0.080(3) 0.108(4) -0.013(3) 0.027(2) 0.011(2)
C39 0.118(4) 0.067(4) 0.105(4) 0.010(3) -0.004(4) 0.014(3)
C40 0.060(3) 0.105(5) 0.169(6) -0.030(5) 0.019(4) 0.024(3)
C41 0.083(4) 0.072(4) 0.164(6) -0.011(4) -0.031(4) 0.024(3)
C42 0.060(3) 0.154(6) 0.096(4) 0.031(4) 0.001(2) 0.031(3)
Dy1 0.02614(7) 0.03955(9) 0.03634(8) -0.00210(7) 0.00620(5) -0.00122(6)
N1 0.073(2) 0.057(2) 0.0530(19) 0.0050(16) 0.0224(16) -0.0068(18)
N2 0.0363(13) 0.0459(19) 0.0571(18) 0.0129(15) 0.0041(12) -0.0007(12)
N3 0.0468(16) 0.080(2) 0.0400(16) -0.0094(15) 0.0126(13) -0.0036(15)
N4 0.0539(16) 0.0423(18) 0.0530(17) 0.0012(14) 0.0093(13) 0.0070(13)
N5 0.0287(12) 0.085(2) 0.0476(16) 0.0114(16) 0.0019(11) 0.0021(13)
N6 0.0415(14) 0.0474(19) 0.0528(18) -0.0156(15) 0.0158(13) -0.0125(13)
N7 0.0325(13) 0.064(2) 0.0666(19) -0.0004(16) 0.0069(13) 0.0071(13)
O1 0.0524(13) 0.0632(18) 0.0590(15) 0.0091(14) 0.0232(12) -0.0011(13)
O2 0.121(3) 0.064(2) 0.106(3) 0.0253(19) 0.051(2) -0.0146(19)
O3 0.0541(15) 0.0645(19) 0.0855(19) 0.0218(16) 0.0133(14) 0.0051(13)
O4 0.0634(15) 0.0472(16) 0.0560(15) -0.0033(12) 0.0156(12) -0.0042(12)
O5 0.0503(13) 0.0565(17) 0.0505(14) -0.0022(12) 0.0134(11) -0.0092(11)
O6 0.0767(18) 0.067(2) 0.085(2) 0.0258(16) 0.0197(15) -0.0202(15)
O7 0.0357(11) 0.082(2) 0.0512(14) -0.0170(13) 0.0071(10) 0.0034(12)
O8 0.0490(13) 0.084(2) 0.0463(14) -0.0058(14) 0.0020(11) 0.0158(13)
O9 0.0808(19) 0.131(3) 0.0556(17) -0.0470(19) 0.0095(14) 0.0011(19)
O10 0.0302(11) 0.0575(16) 0.0613(15) -0.0019(12) 0.0049(10) 0.0045(10)
O11 0.0313(10) 0.0682(17) 0.0376(11) -0.0015(11) 0.0023(9) 0.0061(10)
O12 0.0435(12) 0.0470(15) 0.0573(14) -0.0175(12) 0.0160(10) -0.0103(10)
O13 0.0400(14) 0.107(3) 0.102(2) 0.055(2) -0.0208(14) -0.0116(15)
O14 0.0455(12) 0.0446(15) 0.0729(16) -0.0222(12) 0.0238(11) -0.0091(10)

loop_
_atom_type_symbol
_atom_type_description
_atom_type_scat_dispersion_real
_atom_type_scat_dispersion_imag
_atom_type_scat_source
C C 0.0033 0.0016 'International Tables Vol C Tables 4.2.6.8 and 6.1.1.4'
H H 0.0000 0.0000 'International Tables Vol C Tables 4.2.6.8 and 6.1.1.4'
N N 0.0061 0.0033 'International Tables Vol C Tables 4.2.6.8 and 6.1.1.4'
O O 0.0106 0.0060 'International Tables Vol C Tables 4.2.6.8 and 6.1.1.4'
Dy Dy -0.1892 4.4098 'International Tables Vol C Tables 4.2.6.8 and 6.1.1.4'

loop_
_geom_angle_atom_site_label_1
_geom_angle_atom_site_label_2
_geom_angle_atom_site_label_3
_geom_angle
_geom_angle_site_symmetry_1
_geom_angle_site_symmetry_3
O10 C1 N7 124.3(4) . .
O10 C1 H1 117.8 . .
N7 C1 H1 117.8 . .
N7 C2 H2A 109.5 . .
N7 C2 H2B 109.5 . .
H2A C2 H2B 109.5 . .
N7 C2 H2C 109.5 . .
H2A C2 H2C 109.5 . .
H2B C2 H2C 109.5 . .
O11 C3 N5 120.3(3) . .
O11 C3 C4 119.4(3) . .
N5 C3 C4 120.3(3) . .
C7 C4 C8 118.7(3) . .
C7 C4 C3 117.3(3) . .
C8 C4 C3 124.0(3) . .
N5 C5 C29 111.1(3) . .
N5 C5 H5A 109.4 . .
C29 C5 H5A 109.4 . .
N5 C5 H5B 109.4 . .
C29 C5 H5B 109.4 . .
H5A C5 H5B 108.0 . .
C34 C6 C7 119.7(5) . .
C34 C6 H6 120.2 . .
C7 C6 H6 120.2 . .
C6 C7 C4 121.3(4) . .
C6 C7 H7 119.4 . .
C4 C7 H7 119.4 . .
O13 C8 C35 124.6(4) . .
O13 C8 C4 117.1(3) . .
C35 C8 C4 118.3(5) . .
C10 C9 O13 116.9(4) . .
C10 C9 H9A 108.1 . .
O13 C9 H9A 108.1 . .
C10 C9 H9B 108.1 . .
O13 C9 H9B 108.1 . .
H9A C9 H9B 107.3 . .
C9 C10 N4 123.4(4) . .
C9 C10 H10A 106.5 . .
N4 C10 H10A 106.5 . .
C9 C10 H10B 106.5 . .
N4 C10 H10B 106.5 . .
H10A C10 H10B 106.5 . .
N4 C11 C12 117.1(3) . .
N4 C11 H11A 108.0 . .
C12 C11 H11A 108.0 . .
N4 C11 H11B 108.0 . .
C12 C11 H11B 108.0 . .
H11A C11 H11B 107.3 . .
C23 C12 C25 116.4(5) . .
C23 C12 C11 121.0(5) . .
C25 C12 C11 122.6(4) . .
N4 C13 C14 110.1(3) . .
N4 C13 H13A 109.6 . .
C14 C13 H13A 109.6 . .
N4 C13 H13B 109.6 . .
C14 C13 H13B 109.6 . .
H13A C13 H13B 108.1 . .
O14 C14 C13 106.8(3) . .
O14 C14 H14A 110.4 . .
C13 C14 H14A 110.4 . .
O14 C14 H14B 110.4 . .
C13 C14 H14B 110.4 . .
H14A C14 H14B 108.6 . .
O14 C15 C17 121.9(3) . .
O14 C15 C20 117.7(3) . .
C17 C15 C20 120.4(3) . .
C18 C16 C17 120.6(3) . .
C18 C16 H16 119.7 . .
C17 C16 H16 119.7 . .
C16 C17 C15 119.8(3) . .
C16 C17 H17 120.1 . .
C15 C17 H17 120.1 . .
C16 C18 C19 120.0(3) . .
C16 C18 H18 120.0 . .
C19 C18 H18 120.0 . .
C18 C19 C20 120.9(3) . .
C18 C19 H19 119.5 . .
C20 C19 H19 119.5 . .
C19 C20 C15 118.3(3) . .
C19 C20 C21 116.7(3) . .
C15 C20 C21 125.0(3) . .
O12 C21 N6 120.7(3) . .
O12 C21 C20 120.5(3) . .
N6 C21 C20 118.8(3) . .
N6 C22 C37 111.5(3) . .
N6 C22 H22A 109.3 . .
C37 C22 H22A 109.3 . .
N6 C22 H22B 109.3 . .
C37 C22 H22B 109.3 . .
H22A C22 H22B 108.0 . .
C12 C23 C26 121.2(7) . .
C12 C23 H23 119.4 . .
C26 C23 H23 119.4 . .
C27 C24 C25 119.0(7) . .
C27 C24 H24 120.5 . .
C25 C24 H24 120.5 . .
C12 C25 C24 122.3(6) . .
C12 C25 H25 118.9 . .
C24 C25 H25 118.9 . .
C27 C26 C23 121.1(8) . .
C27 C26 H26 119.4 . .
C23 C26 H26 119.4 . .
C26 C27 C24 119.9(7) . .
C26 C27 H27 120.0 . .
C24 C27 H27 120.0 . .
C29 C28 C33 120.1(4) . .
C29 C28 H28 119.9 . .
C33 C28 H28 119.9 . .
C30 C29 C28 118.3(3) . .
C30 C29 C5 121.1(3) . .
C28 C29 C5 120.6(3) . .
C29 C30 C31 121.6(4) . .
C29 C30 H30 119.2 . .
C31 C30 H30 119.2 . .
C32 C31 C30 119.5(4) . .
C32 C31 H31 120.2 . .
C30 C31 H31 120.2 . .
C31 C32 C33 120.1(4) . .
C31 C32 H32 119.9 . .
C33 C32 H32 119.9 . .
C32 C33 C28 120.2(4) . .
C32 C33 H33 119.9 . .
C28 C33 H33 119.9 . .
C35 C34 C6 120.4(5) . .
C35 C34 H34 119.8 . .
C6 C34 H34 119.8 . .
C34 C35 C8 121.7(5) . .
C34 C35 H35 119.2 . .
C8 C35 H35 119.2 . .
C39 C36 C37 120.8(5) . .
C39 C36 H36 119.6 . .
C37 C36 H36 119.6 . .
C36 C37 C38 118.8(4) . .
C36 C37 C22 120.8(3) . .
C38 C37 C22 120.3(4) . .
C37 C38 C40 120.0(5) . .
C37 C38 H38 120.0 . .
C40 C38 H38 120.0 . .
C41 C39 C36 120.2(6) . .
C41 C39 H39 119.9 . .
C36 C39 H39 119.9 . .
C41 C40 C38 120.1(5) . .
C41 C40 H40 119.9 . .
C38 C40 H40 119.9 . .
C40 C41 C39 120.1(5) . .
C40 C41 H41 120.0 . .
C39 C41 H41 120.0 . .
N7 C42 H42A 109.5 . .
N7 C42 H42B 109.5 . .
H42A C42 H42B 109.5 . .
N7 C42 H42C 109.5 . .
H42A C42 H42C 109.5 . .
H42B C42 H42C 109.5 . .
O11 Dy1 O12 80.72(8) . 3_676
O11 Dy1 O10 149.99(8) . .
O12 Dy1 O10 86.39(8) 3_676 .
O11 Dy1 O4 87.52(9) . .
O12 Dy1 O4 127.66(8) 3_676 .
O10 Dy1 O4 79.10(8) . .
O11 Dy1 O1 80.35(8) . .
O12 Dy1 O1 81.40(8) 3_676 .
O10 Dy1 O1 124.45(9) . .
O4 Dy1 O1 146.29(9) . .
O11 Dy1 O8 127.34(8) . .
O12 Dy1 O8 148.03(9) 3_676 .
O10 Dy1 O8 74.73(8) . .
O4 Dy1 O8 74.37(9) . .
O1 Dy1 O8 88.24(9) . .
O11 Dy1 O7 76.08(8) . .
O12 Dy1 O7 150.16(7) 3_676 .
O10 Dy1 O7 122.70(8) . .
O4 Dy1 O7 70.10(8) . .
O1 Dy1 O7 76.46(9) . .
O8 Dy1 O7 51.29(8) . .
O11 Dy1 O3 128.45(9) . .
O12 Dy1 O3 74.92(9) 3_676 .
O10 Dy1 O3 72.70(8) . .
O4 Dy1 O3 142.65(8) . .
O1 Dy1 O3 51.77(8) . .
O8 Dy1 O3 74.92(10) . .
O7 Dy1 O3 105.47(9) . .
O11 Dy1 O5 79.52(7) . .
O12 Dy1 O5 76.09(8) 3_676 .
O10 Dy1 O5 71.09(8) . .
O4 Dy1 O5 51.60(8) . .
O1 Dy1 O5 151.83(8) . .
O8 Dy1 O5 119.71(8) . .
O7 Dy1 O5 117.04(9) . .
O3 Dy1 O5 134.43(9) . .
O2 N1 O3 122.4(4) . .
O2 N1 O1 122.3(3) . .
O3 N1 O1 115.3(3) . .
O6 N2 O5 121.8(3) . .
O6 N2 O4 121.9(3) . .
O5 N2 O4 116.3(3) . .
O9 N3 O7 122.0(3) . .
O9 N3 O8 122.3(3) . .
O7 N3 O8 115.7(3) . .
C10 N4 C13 113.8(4) . .
C10 N4 C11 113.8(4) . .
C13 N4 C11 115.6(3) . .
C3 N5 C5 126.1(3) . .
C3 N5 H5 117.0 . .
C5 N5 H5 117.0 . .
C21 N6 C22 125.3(3) . .
C21 N6 H6' 120(3) . .
C22 N6 H6' 114(3) . .
C1 N7 C2 121.8(3) . .
C1 N7 C42 120.7(4) . .
C2 N7 C42 117.4(3) . .
N1 O1 Dy1 97.13(19) . .
N1 O3 Dy1 95.3(2) . .
N2 O4 Dy1 97.65(19) . .
N2 O5 Dy1 94.16(18) . .
N3 O7 Dy1 96.20(18) . .
N3 O8 Dy1 96.23(18) . .
C1 O10 Dy1 132.6(2) . .
C3 O11 Dy1 174.6(2) . .
C21 O12 Dy1 178.3(2) . 3_676
C8 O13 C9 122.9(4) . .
C15 O14 C14 118.9(2) . .

loop_
_geom_bond_atom_site_label_1
_geom_bond_atom_site_label_2
_geom_bond_distance
_geom_bond_site_symmetry_2
C1 O10 1.228(4) .
C1 N7 1.317(4) .
C1 H1 0.9300 .
C2 N7 1.434(5) .
C2 H2A 0.9600 .
C2 H2B 0.9600 .
C2 H2C 0.9600 .
C3 O11 1.254(3) .
C3 N5 1.307(4) .
C3 C4 1.487(4) .
C4 C7 1.392(5) .
C4 C8 1.415(5) .
C5 N5 1.454(4) .
C5 C29 1.514(5) .
C5 H5A 0.9700 .
C5 H5B 0.9700 .
C6 C34 1.374(8) .
C6 C7 1.380(5) .
C6 H6 0.9300 .
C7 H7 0.9300 .
C8 O13 1.352(5) .
C8 C35 1.398(6) .
C9 C10 1.307(6) .
C9 O13 1.434(4) .
C9 H9A 0.9700 .
C9 H9B 0.9700 .
C10 N4 1.437(5) .
C10 H10A 0.9700 .
C10 H10B 0.9700 .
C11 N4 1.453(5) .
C11 C12 1.503(6) .
C11 H11A 0.9700 .
C11 H11B 0.9700 .
C12 C23 1.374(7) .
C12 C25 1.380(7) .
C13 N4 1.447(5) .
C13 C14 1.517(4) .
C13 H13A 0.9700 .
C13 H13B 0.9700 .
C14 O14 1.431(4) .
C14 H14A 0.9700 .
C14 H14B 0.9700 .
C15 O14 1.368(3) .
C15 C17 1.393(4) .
C15 C20 1.398(4) .
C16 C18 1.373(5) .
C16 C17 1.376(4) .
C16 H16 0.9300 .
C17 H17 0.9300 .
C18 C19 1.380(4) .
C18 H18 0.9300 .
C19 C20 1.394(4) .
C19 H19 0.9300 .
C20 C21 1.490(4) .
C21 O12 1.244(4) .
C21 N6 1.319(4) .
C22 N6 1.459(4) .
C22 C37 1.510(5) .
C22 H22A 0.9700 .
C22 H22B 0.9700 .
C23 C26 1.384(9) .
C23 H23 0.9300 .
C24 C27 1.357(10) .
C24 C25 1.395(7) .
C24 H24 0.9300 .
C25 H25 0.9300 .
C26 C27 1.344(11) .
C26 H26 0.9300 .
C27 H27 0.9300 .
C28 C29 1.378(4) .
C28 C33 1.388(5) .
C28 H28 0.9300 .
C29 C30 1.372(5) .
C30 C31 1.377(6) .
C30 H30 0.9300 .
C31 C32 1.361(6) .
C31 H31 0.9300 .
C32 C33 1.366(7) .
C32 H32 0.9300 .
C33 H33 0.9300 .
C34 C35 1.359(8) .
C34 H34 0.9300 .
C35 H35 0.9300 .
C36 C39 1.374(6) .
C36 C37 1.374(6) .
C36 H36 0.9300 .
C37 C38 1.382(5) .
C38 C40 1.394(7) .
C38 H38 0.9300 .
C39 C41 1.371(8) .
C39 H39 0.9300 .
C40 C41 1.355(8) .
C40 H40 0.9300 .
C41 H41 0.9300 .
C42 N7 1.448(5) .
C42 H42A 0.9600 .
C42 H42B 0.9600 .
C42 H42C 0.9600 .
Dy1 O11 2.2718(19) .
Dy1 O12 2.283(2) 3_676
Dy1 O10 2.329(2) .
Dy1 O4 2.428(2) .
Dy1 O1 2.435(2) .
Dy1 O8 2.468(2) .
Dy1 O7 2.477(2) .
Dy1 O3 2.479(3) .
Dy1 O5 2.501(2) .
N1 O2 1.209(4) .
N1 O3 1.265(4) .
N1 O1 1.275(4) .
N2 O6 1.216(3) .
N2 O5 1.263(4) .
N2 O4 1.263(4) .
N3 O9 1.216(4) .
N3 O7 1.257(3) .
N3 O8 1.271(4) .
N5 H5 0.8600 .
N6 H6' 0.77(3) .
O12 Dy1 2.283(2) 3_676

loop_
_geom_torsion_atom_site_label_1
_geom_torsion_atom_site_label_2
_geom_torsion_atom_site_label_3
_geom_torsion_atom_site_label_4
_geom_torsion
_geom_torsion_site_symmetry_1
_geom_torsion_site_symmetry_4
O11 C3 C4 C7 -10.3(5) . .
N5 C3 C4 C7 168.6(3) . .
O11 C3 C4 C8 169.1(3) . .
N5 C3 C4 C8 -11.9(5) . .
C34 C6 C7 C4 -0.7(7) . .
C8 C4 C7 C6 0.4(6) . .
C3 C4 C7 C6 180.0(4) . .
C7 C4 C8 O13 178.4(3) . .
C3 C4 C8 O13 -1.1(5) . .
C7 C4 C8 C35 -0.4(5) . .
C3 C4 C8 C35 -179.8(3) . .
O13 C9 C10 N4 -20.1(11) . .
N4 C11 C12 C23 115.9(5) . .
N4 C11 C12 C25 -65.1(6) . .
N4 C13 C14 O14 -178.0(3) . .
C18 C16 C17 C15 0.1(5) . .
O14 C15 C17 C16 179.1(3) . .
C20 C15 C17 C16 0.0(5) . .
C17 C16 C18 C19 -0.2(5) . .
C16 C18 C19 C20 0.4(5) . .
C18 C19 C20 C15 -0.3(5) . .
C18 C19 C20 C21 -179.1(3) . .
O14 C15 C20 C19 -179.0(3) . .
C17 C15 C20 C19 0.1(5) . .
O14 C15 C20 C21 -0.3(5) . .
C17 C15 C20 C21 178.8(3) . .
C19 C20 C21 O12 14.0(4) . .
C15 C20 C21 O12 -164.7(3) . .
C19 C20 C21 N6 -165.7(3) . .
C15 C20 C21 N6 15.6(5) . .
C25 C12 C23 C26 0.7(8) . .
C11 C12 C23 C26 179.7(5) . .
C23 C12 C25 C24 -1.4(8) . .
C11 C12 C25 C24 179.6(5) . .
C27 C24 C25 C12 2.9(9) . .
C12 C23 C26 C27 -1.5(11) . .
C23 C26 C27 C24 3.0(13) . .
C25 C24 C27 C26 -3.6(11) . .
C33 C28 C29 C30 -0.3(5) . .
C33 C28 C29 C5 178.5(3) . .
N5 C5 C29 C30 -65.1(4) . .
N5 C5 C29 C28 116.2(4) . .
C28 C29 C30 C31 -0.5(6) . .
C5 C29 C30 C31 -179.2(4) . .
C29 C30 C31 C32 0.6(6) . .
C30 C31 C32 C33 0.0(6) . .
C31 C32 C33 C28 -0.8(6) . .
C29 C28 C33 C32 0.9(6) . .
C7 C6 C34 C35 0.9(8) . .
C6 C34 C35 C8 -0.8(8) . .
O13 C8 C35 C34 -178.1(4) . .
C4 C8 C35 C34 0.6(7) . .
C39 C36 C37 C38 1.5(6) . .
C39 C36 C37 C22 -175.2(4) . .
N6 C22 C37 C36 -57.0(5) . .
N6 C22 C37 C38 126.3(4) . .
C36 C37 C38 C40 -1.5(7) . .
C22 C37 C38 C40 175.2(4) . .
C37 C36 C39 C41 0.6(8) . .
C37 C38 C40 C41 -0.6(9) . .
C38 C40 C41 C39 2.7(10) . .
C36 C39 C41 C40 -2.7(9) . .
C9 C10 N4 C13 122.7(7) . .
C9 C10 N4 C11 -102.0(7) . .
C14 C13 N4 C10 -82.2(4) . .
C14 C13 N4 C11 143.3(3) . .
C12 C11 N4 C10 -54.4(5) . .
C12 C11 N4 C13 80.1(5) . .
O11 C3 N5 C5 -3.5(6) . .
C4 C3 N5 C5 177.5(3) . .
C29 C5 N5 C3 132.7(4) . .
O12 C21 N6 C22 7.1(5) . .
C20 C21 N6 C22 -173.2(3) . .
C37 C22 N6 C21 99.9(4) . .
O10 C1 N7 C2 -0.2(6) . .
O10 C1 N7 C42 -178.1(4) . .
O2 N1 O1 Dy1 172.7(3) . .
O3 N1 O1 Dy1 -7.0(3) . .
O11 Dy1 O1 N1 -155.4(2) . .
O12 Dy1 O1 N1 -73.4(2) 3_676 .
O10 Dy1 O1 N1 6.2(2) . .
O4 Dy1 O1 N1 134.1(2) . .
O8 Dy1 O1 N1 76.2(2) . .
O7 Dy1 O1 N1 126.7(2) . .
O3 Dy1 O1 N1 4.13(19) . .
O5 Dy1 O1 N1 -110.5(2) . .
O2 N1 O3 Dy1 -172.8(3) . .
O1 N1 O3 Dy1 6.9(3) . .
O11 Dy1 O3 N1 22.0(3) . .
O12 Dy1 O3 N1 86.7(2) 3_676 .
O10 Dy1 O3 N1 177.6(2) . .
O4 Dy1 O3 N1 -139.7(2) . .
O1 Dy1 O3 N1 -4.15(19) . .
O8 Dy1 O3 N1 -104.0(2) . .
O7 Dy1 O3 N1 -62.3(2) . .
O5 Dy1 O3 N1 138.92(19) . .
O6 N2 O4 Dy1 175.4(3) . .
O5 N2 O4 Dy1 -5.0(3) . .
O11 Dy1 O4 N2 81.45(17) . .
O12 Dy1 O4 N2 5.2(2) 3_676 .
O10 Dy1 O4 N2 -71.55(18) . .
O1 Dy1 O4 N2 149.90(17) . .
O8 Dy1 O4 N2 -148.57(19) . .
O7 Dy1 O4 N2 157.54(19) . .
O3 Dy1 O4 N2 -112.8(2) . .
O5 Dy1 O4 N2 2.87(16) . .
O6 N2 O5 Dy1 -175.6(3) . .
O4 N2 O5 Dy1 4.8(3) . .
O11 Dy1 O5 N2 -98.05(17) . .
O12 Dy1 O5 N2 179.02(18) 3_676 .
O10 Dy1 O5 N2 88.09(17) . .
O4 Dy1 O5 N2 -2.86(16) . .
O1 Dy1 O5 N2 -143.07(19) . .
O8 Dy1 O5 N2 29.2(2) . .
O7 Dy1 O5 N2 -29.71(19) . .
O3 Dy1 O5 N2 127.20(18) . .
O9 N3 O7 Dy1 -171.5(3) . .
O8 N3 O7 Dy1 7.8(3) . .
O11 Dy1 O7 N3 173.4(2) . .
O12 Dy1 O7 N3 -146.6(2) 3_676 .
O10 Dy1 O7 N3 19.1(2) . .
O4 Dy1 O7 N3 81.0(2) . .
O1 Dy1 O7 N3 -103.4(2) . .
O8 Dy1 O7 N3 -4.61(19) . .
O3 Dy1 O7 N3 -60.0(2) . .
O5 Dy1 O7 N3 103.1(2) . .
O9 N3 O8 Dy1 171.5(3) . .
O7 N3 O8 Dy1 -7.8(3) . .
O11 Dy1 O8 N3 2.1(2) . .
O12 Dy1 O8 N3 149.19(19) 3_676 .
O10 Dy1 O8 N3 -154.9(2) . .
O4 Dy1 O8 N3 -72.2(2) . .
O1 Dy1 O8 N3 78.6(2) . .
O7 Dy1 O8 N3 4.56(18) . .
O3 Dy1 O8 N3 129.3(2) . .
O5 Dy1 O8 N3 -97.8(2) . .
N7 C1 O10 Dy1 176.1(3) . .
O11 Dy1 O10 C1 -174.6(3) . .
O12 Dy1 O10 C1 121.0(3) 3_676 .
O4 Dy1 O10 C1 -109.5(3) . .
O1 Dy1 O10 C1 44.0(4) . .
O8 Dy1 O10 C1 -32.9(3) . .
O7 Dy1 O10 C1 -51.9(4) . .
O3 Dy1 O10 C1 45.7(3) . .
O5 Dy1 O10 C1 -162.4(3) . .
N5 C3 O11 Dy1 -96(2) . .
C4 C3 O11 Dy1 83(2) . .
O12 Dy1 O11 C3 -28(2) 3_676 .
O10 Dy1 O11 C3 -94(2) . .
O4 Dy1 O11 C3 -157(2) . .
O1 Dy1 O11 C3 54(2) . .
O8 Dy1 O11 C3 135(2) . .
O7 Dy1 O11 C3 133(2) . .
O3 Dy1 O11 C3 34(2) . .
O5 Dy1 O11 C3 -106(2) . .
N6 C21 O12 Dy1 -80(7) . 3_676
C20 C21 O12 Dy1 100(7) . 3_676
C35 C8 O13 C9 -15.2(6) . .
C4 C8 O13 C9 166.1(4) . .
C10 C9 O13 C8 -95.6(7) . .
C17 C15 O14 C14 -4.7(5) . .
C20 C15 O14 C14 174.4(3) . .
C13 C14 O14 C15 -169.5(3) . .
